data_7241077
loop_
_publ_author_name
'Zhu, Gui-Ying'
'Liu, Zhenliang'
'Wang, Jia'
'Niu, Xue'
'Wang, Teng'
'Jin, Guo-Xia'
'Ma, Jian-Ping'

_publ_section_title
;
 Syntheses of four porous 3-D Cd(ii) metal--organic frameworks from a new
 multidentate ligand 5-(imidazol-1-yl)-N&#x2032;-(pyridin-4-ylmethylene)
 nicotinohydrazide and their characterization and adsorption properties
;
_journal_issue 51
_journal_name_full 'RSC Advances'
_journal_page_first 30650
_journal_page_last 30655
_journal_paper_doi 10.1039/D0RA05131D
_journal_volume 10
_journal_year 2020
_chemical_formula_moiety 'C15 H11 Cd N7 O4'
_chemical_formula_sum 'C15 H11 Cd N7 O4'
_chemical_formula_weight 465.71
_space_group_crystal_system monoclinic
_space_group_IT_number 14
_space_group_name_Hall '-P 2ybc'
_space_group_name_H-M_alt 'P 1 21/c 1'
_symmetry_Int_Tables_number 14
_atom_sites_solution_primary iterative
_audit_creation_date 2020-07-15
_audit_creation_method
;
Olex2 1.2
(compiled 2018.05.29 svn.r3508 for OlexSys, GUI svn.r5506)
;
_audit_update_record
;
2020-07-15 deposited with the CCDC.	2020-07-31 downloaded from the CCDC.
;
_cell_angle_alpha 90
_cell_angle_beta 98.839(5)
_cell_angle_gamma 90
_cell_formula_units_Z 4
_cell_length_a 14.0679(7)
_cell_length_b 13.5283(7)
_cell_length_c 12.1868(6)
_cell_measurement_reflns_used 4296
_cell_measurement_temperature 102(4)
_cell_measurement_theta_max 28.9240
_cell_measurement_theta_min 3.6670
_cell_volume 2291.8(2)
_computing_cell_refinement 'CrysAlisPro 1.171.38.41 (Rigaku OD, 2015)'
_computing_data_collection 'CrysAlisPro 1.171.38.41 (Rigaku OD, 2015)'
_computing_data_reduction 'CrysAlisPro 1.171.38.41 (Rigaku OD, 2015)'
_computing_molecular_graphics 'Olex2 (Dolomanov et al., 2009)'
_computing_publication_material 'Olex2 (Dolomanov et al., 2009)'
_computing_structure_refinement 'olex2.refine (Bourhis et al., 2015)'
_computing_structure_solution 'olex2.solve (Bourhis et al., 2015)'
_diffrn_ambient_environment N~2~
_diffrn_ambient_temperature 102(4)
_diffrn_detector 'CCD plate'
_diffrn_detector_area_resol_mean 16.0793
_diffrn_detector_type Eos
_diffrn_measured_fraction_theta_full 0.9984
_diffrn_measured_fraction_theta_max 0.9984
_diffrn_measurement_details
;
List of Runs (angles in degrees, time in seconds):

  # Type    Start    End  Width  t~exp~   \w     \q     \k     \f   Frames
#--------------------------------------------------------------------------
  1  \w    -23.00  92.00   1.00    6.01    --   18.80  19.00 -30.00  115
  2  \w      3.00  30.00   1.00    6.01    --   18.80 -99.00-180.00   27
  3  \w     -7.00  49.00   1.00    6.01    --   18.80 -99.00  90.00   56
  4  \w     41.00  92.00   1.00    6.01    --   18.80-178.00  90.00   51
;
_diffrn_measurement_device 'four-circle diffractometer'
_diffrn_measurement_device_type 'SuperNova, Dual, Cu at zero, Eos'
_diffrn_measurement_method '\w scans'
_diffrn_orient_matrix_type 'CrysAlisPro convention (1999,Acta A55,543-557)'
_diffrn_orient_matrix_UB_11 0.0294577000
_diffrn_orient_matrix_UB_12 0.0361092000
_diffrn_orient_matrix_UB_13 -0.0202901000
_diffrn_orient_matrix_UB_21 -0.0113570000
_diffrn_orient_matrix_UB_22 0.0339480000
_diffrn_orient_matrix_UB_23 0.0404762000
_diffrn_orient_matrix_UB_31 0.0401419000
_diffrn_orient_matrix_UB_32 -0.0169020000
_diffrn_orient_matrix_UB_33 0.0376805000
_diffrn_radiation_monochromator mirror
_diffrn_radiation_probe x-ray
_diffrn_radiation_type 'Mo K\a'
_diffrn_radiation_wavelength 0.71073
_diffrn_reflns_av_R_equivalents 0.0268
_diffrn_reflns_av_unetI/netI 0.0448
_diffrn_reflns_limit_h_max 18
_diffrn_reflns_limit_h_min -18
_diffrn_reflns_limit_k_max 17
_diffrn_reflns_limit_k_min -16
_diffrn_reflns_limit_l_max 16
_diffrn_reflns_limit_l_min -11
_diffrn_reflns_number 10959
_diffrn_reflns_theta_full 25.6794
_diffrn_reflns_theta_max 25.68
_diffrn_reflns_theta_min 3.01
_diffrn_source 'micro-focus sealed X-ray tube'
_diffrn_source_type 'SuperNova (Mo) X-ray Source'
_exptl_absorpt_coefficient_mu 0.982
_exptl_absorpt_correction_T_max 1.00000
_exptl_absorpt_correction_T_min 0.87970
_exptl_absorpt_correction_type multi-scan
_exptl_absorpt_process_details
;
CrysAlisPro 1.171.38.41 (Rigaku Oxford Diffraction, 2015)
Empirical absorption correction using spherical harmonics,
 implemented in SCALE3 ABSPACK scaling algorithm.
;
_exptl_crystal_colour 'clear light yellow'
_exptl_crystal_density_diffrn 1.3496
_exptl_crystal_description block
_exptl_crystal_F_000 917.1552
_exptl_crystal_size_max 0.23
_exptl_crystal_size_mid 0.16
_exptl_crystal_size_min 0.07
_refine_diff_density_max 0.9307
_refine_diff_density_min -0.5794
_refine_diff_density_rms 0.0953
_refine_ls_d_res_high 0.8201
_refine_ls_d_res_low 6.7641
_refine_ls_goodness_of_fit_ref 1.0255
_refine_ls_hydrogen_treatment constr
_refine_ls_matrix_type full
_refine_ls_number_constraints 22
_refine_ls_number_parameters 244
_refine_ls_number_reflns 4344
_refine_ls_number_restraints 0
_refine_ls_restrained_S_all 1.0255
_refine_ls_R_factor_all 0.0380
_refine_ls_R_factor_gt 0.0313
_refine_ls_shift/su_max 0.0000
_refine_ls_shift/su_mean 0.0000
_refine_ls_structure_factor_coef Fsqd
_refine_ls_weighting_details 'w=1/[\s^2^(Fo^2^)+(0.0221P)^2^+2.9598P] where P=(Fo^2^+2Fc^2^)/3'
_refine_ls_weighting_scheme calc
_refine_ls_wR_factor_gt 0.0685
_refine_ls_wR_factor_ref 0.0717
_reflns_Friedel_coverage 0.0
_reflns_limit_h_max 16
_reflns_limit_h_min -17
_reflns_limit_k_max 16
_reflns_limit_k_min 0
_reflns_limit_l_max 14
_reflns_limit_l_min 0
_reflns_number_gt 3664
_reflns_number_total 4344
_reflns_threshold_expression I>=2u(I)
_cod_data_source_file d0ra05131d2.cif
_cod_data_source_block exp_1864_sqd
_cod_depositor_comments 'Adding full bibliography for 7241077--7241080.cif.'
_cod_database_code 7241077
_chemical_oxdiff_formula 'C1 H1 O1 N1 Cd1'
_reflns_odcompleteness_completeness 99.76
_reflns_odcompleteness_iscentric 1
_reflns_odcompleteness_theta 26.32
_olex2_refinement_description
;
1. Fixed Uiso
 At 1.2 times of:
  All C(H) groups
2.a Aromatic/amide H refined with riding coordinates:
 C6(H6), C9(H9), C10(H10), C4(H4), C12(H12), C13(H13), C5(H5), C2(H2), C1(H1),
 C14(H14), C15(H15)
;
_platon_squeeze_void_probe_radius 1.20
_olex2_submission_special_instructions 'No special instructions were received'
_oxdiff_exptl_absorpt_empirical_details
;
Empirical correction (ABSPACK) includes:
- Absorption correction using spherical harmonics
- Frame scaling
;
_oxdiff_exptl_absorpt_empirical_full_max 1.220
_oxdiff_exptl_absorpt_empirical_full_min 0.819

loop_
_space_group_symop_id
_space_group_symop_operation_xyz
1 x,y,z
2 -x,y+1/2,-z+1/2
3 -x,-y,-z
4 x,-y-1/2,z-1/2

loop_
_atom_site_label
_atom_site_type_symbol
_atom_site_fract_x
_atom_site_fract_y
_atom_site_fract_z
_atom_site_U_iso_or_equiv
_atom_site_adp_type
_atom_site_occupancy
_atom_site_refinement_flags_posn
Cd1 Cd 0.239892(14) 0.480019(16) 1.177021(17) 0.01988(8) Uani 1.000000 .
O3 O 0.13032(18) 0.4644(2) 1.00530(19) 0.0423(6) Uani 1.000000 .
O1 O 0.29897(17) 0.07305(18) 0.85292(18) 0.0382(6) Uani 1.000000 .
N2 N 0.14980(19) 0.1581(2) 0.7274(2) 0.0309(6) Uani 1.000000 .
N6 N 0.62265(18) 0.0734(2) 1.2980(2) 0.0310(7) Uani 1.000000 .
N1 N -0.13237(19) 0.4056(2) 0.7672(2) 0.0300(6) Uani 1.000000 .
N3 N 0.19094(19) 0.2065(2) 0.8216(2) 0.0320(7) Uani 1.000000 .
N4 N 0.32545(19) 0.3484(2) 1.0983(2) 0.0361(7) Uani 1.000000 .
O4 O 0.1176(2) 0.5489(2) 0.8529(2) 0.0597(8) Uani 1.000000 .
N7 N 0.1580(2) 0.5344(3) 0.9491(2) 0.0402(8) Uani 1.000000 .
C6 C 0.0672(2) 0.1894(3) 0.6801(3) 0.0347(8) Uani 1.000000 .
H6 H 0.0441(2) 0.1586(3) 0.6131(3) 0.0416(10) Uiso 1.000000 R
C9 C 0.2866(2) 0.3004(3) 1.0072(3) 0.0336(8) Uani 1.000000 .
H9 H 0.2372(2) 0.3313(3) 0.9600(3) 0.0404(10) Uiso 1.000000 R
N5 N 0.4991(2) 0.1631(2) 1.2243(2) 0.0414(8) Uani 1.000000 .
C10 C 0.3963(2) 0.3030(3) 1.1669(3) 0.0390(9) Uani 1.000000 .
H10 H 0.4245(2) 0.3355(3) 1.2309(3) 0.0468(11) Uiso 1.000000 R
C3 C 0.0031(2) 0.2659(3) 0.7143(3) 0.0329(8) Uani 1.000000 .
C8 C 0.3150(2) 0.2072(3) 0.9781(3) 0.0302(8) Uani 1.000000 .
C4 C 0.0172(3) 0.3178(3) 0.8113(3) 0.0507(11) Uani 1.000000 .
H4 H 0.0727(3) 0.3076(3) 0.8623(3) 0.0608(13) Uiso 1.000000 R
C7 C 0.2670(2) 0.1564(3) 0.8753(3) 0.0306(8) Uani 1.000000 .
C12 C 0.3887(2) 0.1607(3) 1.0477(3) 0.0334(8) Uani 1.000000 .
H12 H 0.4110(2) 0.0988(3) 1.0302(3) 0.0401(10) Uiso 1.000000 R
C13 C 0.5699(2) 0.1012(2) 1.2046(2) 0.0261(7) Uani 1.000000 .
H13 H 0.5800(2) 0.0809(2) 1.1343(2) 0.0313(9) Uiso 1.000000 R
C11 C 0.4285(2) 0.2093(3) 1.1451(3) 0.0364(9) Uani 1.000000 .
C5 C -0.0501(3) 0.3852(3) 0.8342(3) 0.0480(10) Uani 1.000000 .
H5 H -0.0377(3) 0.4191(3) 0.9013(3) 0.0576(13) Uiso 1.000000 R
C2 C -0.0794(3) 0.2888(4) 0.6420(4) 0.0611(13) Uani 1.000000 .
H2 H -0.0924(3) 0.2577(4) 0.5732(4) 0.0733(16) Uiso 1.000000 R
C1 C -0.1433(3) 0.3587(4) 0.6725(4) 0.0606(13) Uani 1.000000 .
H1 H -0.1978(3) 0.3731(4) 0.6215(4) 0.0727(16) Uiso 1.000000 R
C14 C 0.5799(3) 0.1142(4) 1.3819(3) 0.0704(16) Uani 1.000000 .
H14 H 0.6008(3) 0.1051(4) 1.4574(3) 0.085(2) Uiso 1.000000 R
C15 C 0.5045(3) 0.1682(4) 1.3392(3) 0.0794(19) Uani 1.000000 .
H15 H 0.4633(3) 0.2028(4) 1.3783(3) 0.095(2) Uiso 1.000000 R
O2 O 0.2234(2) 0.5876(3) 0.9944(2) 0.0635(9) Uani 1.000000 .

loop_
_atom_site_aniso_label
_atom_site_aniso_U_11
_atom_site_aniso_U_22
_atom_site_aniso_U_33
_atom_site_aniso_U_12
_atom_site_aniso_U_13
_atom_site_aniso_U_23
Cd1 0.01872(12) 0.01618(12) 0.02264(12) 0.00011(9) -0.00349(8) -0.00002(9)
O3 0.0460(15) 0.0454(17) 0.0324(13) 0.0148(13) -0.0037(12) -0.0025(12)
O1 0.0475(14) 0.0330(14) 0.0291(12) 0.0178(12) -0.0100(11) -0.0089(11)
N2 0.0280(14) 0.0272(16) 0.0339(15) 0.0029(12) -0.0060(12) -0.0037(12)
N6 0.0253(14) 0.0423(18) 0.0233(13) 0.0125(13) -0.0027(11) -0.0066(13)
N1 0.0298(15) 0.0254(15) 0.0330(15) 0.0022(12) -0.0007(12) -0.0045(12)
N3 0.0324(15) 0.0270(16) 0.0329(15) 0.0067(13) -0.0068(12) -0.0091(12)
N4 0.0232(14) 0.0358(17) 0.0453(17) 0.0111(13) -0.0075(13) -0.0150(14)
O4 0.0620(18) 0.077(2) 0.0329(14) 0.0074(17) -0.0151(13) 0.0120(15)
N7 0.0354(17) 0.052(2) 0.0317(16) 0.0124(16) -0.0008(14) 0.0066(15)
C6 0.0305(18) 0.032(2) 0.0386(19) 0.0077(16) -0.0050(15) 0.0003(16)
C9 0.0245(17) 0.037(2) 0.0353(18) 0.0080(15) -0.0100(14) -0.0073(16)
N5 0.0321(16) 0.057(2) 0.0294(15) 0.0223(15) -0.0134(13) -0.0168(15)
C10 0.0275(18) 0.045(2) 0.040(2) 0.0108(17) -0.0089(15) -0.0214(18)
C3 0.0279(17) 0.031(2) 0.0376(18) 0.0006(15) -0.0008(15) 0.0026(16)
C8 0.0229(16) 0.034(2) 0.0303(17) 0.0091(15) -0.0050(14) -0.0093(15)
C4 0.0267(19) 0.070(3) 0.050(2) 0.015(2) -0.0109(17) -0.014(2)
C7 0.0306(18) 0.0307(19) 0.0285(17) 0.0069(15) -0.0020(14) -0.0041(15)
C12 0.0283(17) 0.036(2) 0.0331(18) 0.0135(16) -0.0064(14) -0.0125(15)
C13 0.0193(15) 0.0331(19) 0.0244(15) 0.0073(14) -0.0015(13) -0.0073(14)
C11 0.0234(17) 0.044(2) 0.0373(18) 0.0182(16) -0.0107(15) -0.0158(17)
C5 0.035(2) 0.060(3) 0.046(2) 0.009(2) -0.0023(18) -0.017(2)
C2 0.052(2) 0.067(3) 0.055(3) 0.033(2) -0.019(2) -0.025(2)
C1 0.055(3) 0.066(3) 0.053(3) 0.030(2) -0.018(2) -0.013(2)
C14 0.053(3) 0.123(5) 0.029(2) 0.050(3) -0.0143(19) -0.022(2)
C15 0.068(3) 0.122(5) 0.041(2) 0.067(3) -0.015(2) -0.036(3)
O2 0.0429(16) 0.098(3) 0.0437(16) -0.0151(18) -0.0129(13) 0.0100(17)

loop_
_atom_type_symbol
_atom_type_scat_dispersion_real
_atom_type_scat_dispersion_imag
_atom_type_scat_Cromer_Mann_a1
_atom_type_scat_Cromer_Mann_a2
_atom_type_scat_Cromer_Mann_a3
_atom_type_scat_Cromer_Mann_a4
_atom_type_scat_Cromer_Mann_b1
_atom_type_scat_Cromer_Mann_b2
_atom_type_scat_Cromer_Mann_b3
_atom_type_scat_Cromer_Mann_b4
_atom_type_scat_Cromer_Mann_c
_atom_type_scat_source
_atom_type_scat_dispersion_source
H 0.00000 0.00000 0.49300 0.32291 0.14019 0.04081 10.51090 26.12570 3.14236 57.79970 0.0030380000826 'International Tables Volume C Table 6.1.1.4 (pp. 500-502)' 'Henke, Gullikson and Davis, At. Data and Nucl. Data Tables, 1993, 54, 2'
C 0.00347 0.00161 2.31000 1.02000 1.58860 0.86500 20.84390 10.20750 0.56870 51.65120 0.215599998832 'International Tables Volume C Table 6.1.1.4 (pp. 500-502)' 'Henke, Gullikson and Davis, At. Data and Nucl. Data Tables, 1993, 54, 2'
Cd -0.80532 1.22853 19.22140 17.64440 4.46100 1.60290 0.59460 6.90890 24.70080 87.48250 5.06939983368 'International Tables Volume C Table 6.1.1.4 (pp. 500-502)' 'Henke, Gullikson and Davis, At. Data and Nucl. Data Tables, 1993, 54, 2'
O 0.01158 0.00611 3.04850 2.28680 1.54630 0.86700 13.27710 5.70110 0.32390 32.90890 0.250800013542 'International Tables Volume C Table 6.1.1.4 (pp. 500-502)' 'Henke, Gullikson and Davis, At. Data and Nucl. Data Tables, 1993, 54, 2'
N 0.00653 0.00323 12.21260 3.13220 2.01250 1.16630 0.00570 9.89330 28.99750 0.58260 -11.5290002823 'International Tables Volume C Table 6.1.1.4 (pp. 500-502)' 'Henke, Gullikson and Davis, At. Data and Nucl. Data Tables, 1993, 54, 2'

loop_
_geom_angle_atom_site_label_1
_geom_angle_atom_site_label_2
_geom_angle_atom_site_label_3
_geom_angle
_geom_angle_site_symmetry_1
_geom_angle_site_symmetry_3
_geom_angle_publ_flag
O1 Cd1 O3 151.18(9) 4_566 . ?
N2 Cd1 O3 81.99(9) 4_566 . ?
N2 Cd1 O1 69.23(8) 4_566 4_566 ?
N6 Cd1 O3 125.33(9) 2_657 . ?
N6 Cd1 O1 82.58(8) 2_657 4_566 ?
N6 Cd1 N2 150.11(9) 2_657 4_566 ?
N1 Cd1 O3 87.40(9) 3_567 . ?
N1 Cd1 O1 95.35(9) 3_567 4_566 ?
N1 Cd1 N2 92.88(10) 3_567 4_566 ?
N1 Cd1 N6 99.62(10) 3_567 2_657 ?
N4 Cd1 O3 83.24(8) . . ?
N4 Cd1 O1 90.52(10) . 4_566 ?
N4 Cd1 N2 80.96(10) . 4_566 ?
N4 Cd1 N6 89.85(10) . 2_657 ?
N4 Cd1 N1 169.42(9) . 3_567 ?
N7 O3 Cd1 101.3(2) . . ?
C7 O1 Cd1 113.12(19) . 4_565 ?
N3 N2 Cd1 114.63(18) . 4_565 ?
C6 N2 Cd1 128.3(2) . 4_565 ?
C6 N2 N3 117.0(3) . . ?
C13 N6 Cd1 128.7(2) . 2_647 ?
C14 N6 Cd1 125.3(2) . 2_647 ?
C14 N6 C13 106.0(3) . . ?
C5 N1 Cd1 119.8(2) . 3_567 ?
C1 N1 Cd1 125.8(2) . 3_567 ?
C1 N1 C5 114.4(3) . . ?
C7 N3 N2 111.5(3) . . ?
C9 N4 Cd1 121.5(2) . . ?
C10 N4 Cd1 117.0(2) . . ?
C10 N4 C9 117.8(3) . . ?
O4 N7 O3 119.8(3) . . ?
O2 N7 O3 117.8(3) . . ?
O2 N7 O4 122.4(4) . . ?
H6 C6 N2 114.6(2) . . ?
C3 C6 N2 130.8(3) . . ?
C3 C6 H6 114.58(18) . . ?
H9 C9 N4 117.97(19) . . ?
C8 C9 N4 124.1(3) . . ?
C8 C9 H9 117.97(18) . . ?
C11 N5 C13 127.6(3) . . ?
C15 N5 C13 106.4(3) . . ?
C15 N5 C11 125.8(3) . . ?
H10 C10 N4 118.96(19) . . ?
C11 C10 N4 122.1(3) . . ?
C11 C10 H10 118.96(19) . . ?
C4 C3 C6 126.3(3) . . ?
C2 C3 C6 117.9(3) . . ?
C2 C3 C4 115.7(3) . . ?
C7 C8 C9 121.5(3) . . ?
C12 C8 C9 118.4(3) . . ?
C12 C8 C7 120.2(3) . . ?
H4 C4 C3 119.8(2) . . ?
C5 C4 C3 120.3(3) . . ?
C5 C4 H4 119.8(2) . . ?
N3 C7 O1 129.0(3) . . ?
C8 C7 O1 117.6(3) . . ?
C8 C7 N3 113.4(3) . . ?
H12 C12 C8 120.96(19) . . ?
C11 C12 C8 118.1(3) . . ?
C11 C12 H12 120.96(19) . . ?
N5 C13 N6 110.9(3) . . ?
H13 C13 N6 124.55(18) . . ?
H13 C13 N5 124.55(17) . . ?
C10 C11 N5 119.2(3) . . ?
C12 C11 N5 121.2(3) . . ?
C12 C11 C10 119.6(3) . . ?
C4 C5 N1 124.8(3) . . ?
H5 C5 N1 117.6(2) . . ?
H5 C5 C4 117.6(2) . . ?
H2 C2 C3 120.2(2) . . ?
C1 C2 C3 119.7(4) . . ?
C1 C2 H2 120.2(2) . . ?
C2 C1 N1 124.9(4) . . ?
H1 C1 N1 117.5(2) . . ?
H1 C1 C2 117.5(2) . . ?
H14 C14 N6 124.97(19) . . ?
C15 C14 N6 110.1(3) . . ?
C15 C14 H14 125.0(2) . . ?
C14 C15 N5 106.4(4) . . ?
H15 C15 N5 126.8(2) . . ?
H15 C15 C14 126.8(2) . . ?

loop_
_geom_bond_atom_site_label_1
_geom_bond_atom_site_label_2
_geom_bond_distance
_geom_bond_site_symmetry_2
_geom_bond_publ_flag
Cd1 O3 2.410(2) . ?
Cd1 O1 2.292(2) 4_566 ?
Cd1 N2 2.390(3) 4_566 ?
Cd1 N6 2.290(3) 2_657 ?
Cd1 N1 2.337(3) 3_567 ?
Cd1 N4 2.428(3) . ?
O3 N7 1.265(4) . ?
O1 C7 1.258(4) . ?
N2 N3 1.371(3) . ?
N2 C6 1.287(4) . ?
N6 C13 1.314(4) . ?
N6 C14 1.380(5) . ?
N1 C5 1.339(4) . ?
N1 C1 1.305(5) . ?
N3 C7 1.349(4) . ?
N4 C9 1.330(4) . ?
N4 C10 1.346(4) . ?
O4 N7 1.237(4) . ?
N7 O2 1.230(4) . ?
C6 H6 0.9300 . ?
C6 C3 1.475(5) . ?
C9 H9 0.9300 . ?
C9 C8 1.385(5) . ?
N5 C13 1.351(4) . ?
N5 C11 1.420(4) . ?
N5 C15 1.393(5) . ?
C10 H10 0.9300 . ?
C10 C11 1.385(5) . ?
C3 C4 1.364(5) . ?
C3 C2 1.380(5) . ?
C8 C7 1.497(4) . ?
C8 C12 1.386(4) . ?
C4 H4 0.9300 . ?
C4 C5 1.373(5) . ?
C12 H12 0.9300 . ?
C12 C11 1.396(4) . ?
C13 H13 0.9300 . ?
C5 H5 0.9300 . ?
C2 H2 0.9300 . ?
C2 C1 1.394(6) . ?
C1 H1 0.9300 . ?
C14 H14 0.9300 . ?
C14 C15 1.327(5) . ?
C15 H15 0.9300 . ?

loop_
_smtbx_masks_void_nr
_smtbx_masks_void_average_x
_smtbx_masks_void_average_y
_smtbx_masks_void_average_z
_smtbx_masks_void_volume
_smtbx_masks_void_count_electrons
_smtbx_masks_void_content
1 0.000 -0.144 -0.806 851.7 0.0 ?
